data_7111981
loop_
_publ_author_name
'E. Martinand-Lurin'
'A. Dos Santos'
'L. El Kaim'
'L. Grimaud'
'P. Retailleaub'

_publ_section_title
;
 Double Smiles rearrangement of Passerini adducts towards benzoxazinones
;
_journal_name_full Chem.Commun.
_journal_page_first 2214
_journal_paper_doi 10.1039/c3cc49022j
_journal_volume 50
_journal_year 2014
_chemical_formula_moiety 'C17 H21 Cl N2 O4'
_chemical_formula_sum 'C17 H21 Cl N2 O4'
_chemical_formula_weight 352.81
_chemical_name_systematic
; 
 ? 
;
_space_group_crystal_system monoclinic
_space_group_IT_number 14
_space_group_name_Hall '-P 2ybc'
_space_group_name_H-M_alt 'P 1 21/c 1'
_symmetry_space_group_name_Hall '-P 2ybc'
_symmetry_space_group_name_H-M 'P 1 21/c 1'
_atom_sites_solution_hydrogens geom
_atom_sites_solution_primary direct
_atom_sites_solution_secondary difmap
_audit_creation_method SHELXL-97
_cell_angle_alpha 90
_cell_angle_beta 113.76(5)
_cell_angle_gamma 90
_cell_formula_units_Z 4
_cell_length_a 11.6880(10)
_cell_length_b 17.404(3)
_cell_length_c 9.965(2)
_cell_measurement_reflns_used 3513
_cell_measurement_temperature 293(2)
_cell_measurement_theta_max 25.350
_cell_measurement_theta_min 0.407
_cell_volume 1855.2(9)
_computing_cell_refinement 'DENZO (Otwinowski & Minor, 1997); COLLECT (Nonius B.V., 1999)'
_computing_data_collection 'DENZO (Otwinowski & Minor, 1997); COLLECT (Nonius B.V., 1999)'
_computing_data_reduction 'SCALEPACK (Otwinowski & Minor, 1997)'
_computing_molecular_graphics 'PLATON (Spek, 2003)'
_computing_publication_material 'SHELXL97 (Sheldrick, 2008)'
_computing_structure_refinement 'SHELXL-2012 (Sheldrick, 2012);CRYSTALBUILDER (Welter, 2006)'
_computing_structure_solution 'SHELXS97 (Sheldrick, 2008)'
_diffrn_ambient_temperature 293(2)
_diffrn_detector_area_resol_mean 9
_diffrn_measured_fraction_theta_full 0.995
_diffrn_measured_fraction_theta_max 0.995
_diffrn_measurement_device_type 'Nonius kappa-CCD diffractometer'
_diffrn_measurement_method 'phi and omega scans'
_diffrn_radiation_monochromator graphite
_diffrn_radiation_type MoK\a
_diffrn_radiation_wavelength 0.71073
_diffrn_reflns_av_R_equivalents 0.0219
_diffrn_reflns_av_unetI/netI 0.0387
_diffrn_reflns_Laue_measured_fraction_full 0.995
_diffrn_reflns_Laue_measured_fraction_max 0.995
_diffrn_reflns_limit_h_max 14
_diffrn_reflns_limit_h_min -14
_diffrn_reflns_limit_k_max 19
_diffrn_reflns_limit_k_min -20
_diffrn_reflns_limit_l_max 12
_diffrn_reflns_limit_l_min -11
_diffrn_reflns_number 22970
_diffrn_reflns_point_group_measured_fraction_full 0.995
_diffrn_reflns_point_group_measured_fraction_max 0.995
_diffrn_reflns_theta_full 25.241
_diffrn_reflns_theta_max 25.362
_diffrn_reflns_theta_min 3.266
_diffrn_source 'fine-focus sealed tube'
_diffrn_source_type 'Nonius Kappa CCD'
_diffrn_standards_number 0
_exptl_absorpt_coefficient_mu 0.228
_exptl_absorpt_correction_T_max 0.96
_exptl_absorpt_correction_T_min 0.88
_exptl_absorpt_correction_type multi-scan
_exptl_absorpt_process_details 'Scalepack (Otwinowski & Minor, 1997)'
_exptl_crystal_colour 'pale yellow'
_exptl_crystal_density_diffrn 1.263
_exptl_crystal_density_method 'not measured'
_exptl_crystal_description 'thick plate'
_exptl_crystal_F_000 744
_exptl_crystal_size_max 0.53
_exptl_crystal_size_mid 0.36
_exptl_crystal_size_min 0.14
_refine_diff_density_max 0.197
_refine_diff_density_min -0.228
_refine_diff_density_rms 0.033
_refine_ls_extinction_coef 0.036(5)
_refine_ls_extinction_expression Fc^*^=kFc[1+0.001xFc^2^\l^3^/sin(2\q)]^-1/4^
_refine_ls_extinction_method SHELXL
_refine_ls_goodness_of_fit_ref 1.037
_refine_ls_hydrogen_treatment mixed
_refine_ls_matrix_type full
_refine_ls_number_parameters 231
_refine_ls_number_reflns 3381
_refine_ls_number_restraints 21
_refine_ls_restrained_S_all 1.035
_refine_ls_R_factor_all 0.0762
_refine_ls_R_factor_gt 0.0497
_refine_ls_shift/su_max 0.000
_refine_ls_shift/su_mean 0.000
_refine_ls_structure_factor_coef Fsqd
_refine_ls_weighting_details
;
 w=1/[\s^2^(Fo^2^)+(0.0723P)^2^+0.3807P]
 where P=(Fo^2^+2Fc^2^)/3
;
_refine_ls_weighting_scheme calc
_refine_ls_wR_factor_gt 0.1335
_refine_ls_wR_factor_ref 0.1527
_reflns_Friedel_coverage 0.000
_reflns_number_gt 2301
_reflns_number_total 3381
_reflns_threshold_expression 'I > 2\s(I)'
_cod_data_source_file c3cc49022j.txt
_cod_data_source_block compound_1b
_cod_original_cell_volume 1855.2(8)
_cod_database_code 7111981
_shelx_space_group_comment
;
The symmetry employed for this shelxl refinement is uniquely defined
by the following loop, which should always be used as a source of
symmetry information in preference to the above space-group names.
They are only intended as comments.
;
_shelxl_version_number 2012-9

loop_
_space_group_symop_operation_xyz
'x, y, z'
'-x, y+1/2, -z+1/2'
'-x, -y, -z'
'x, -y-1/2, z-1/2'

loop_
_atom_site_label
_atom_site_type_symbol
_atom_site_fract_x
_atom_site_fract_y
_atom_site_fract_z
_atom_site_U_iso_or_equiv
_atom_site_adp_type
_atom_site_occupancy
_atom_site_site_symmetry_order
_atom_site_calc_flag
_atom_site_refinement_flags_posn
_atom_site_refinement_flags_adp
_atom_site_refinement_flags_occupancy
_atom_site_disorder_assembly
_atom_site_disorder_group
Cl1 Cl 0.10225(7) 0.08182(4) 0.59452(12) 0.1205(4) Uani 1 1 d . . . . .
O1 O 0.47651(13) -0.14941(8) 0.62545(14) 0.0591(4) Uani 1 1 d . . . . .
O2 O 0.34444(17) -0.25624(10) 0.29274(15) 0.0779(5) Uani 1 1 d . . . . .
O3 O 0.6025(2) -0.07608(13) 0.8844(2) 0.1041(7) Uani 1 1 d . . . . .
O4 O 0.4685(2) -0.08376(10) 0.98050(19) 0.0961(7) Uani 1 1 d . . . . .
N1 N 0.30392(16) -0.26157(10) 0.49350(18) 0.0544(5) Uani 1 1 d . . . . .
H1N H 0.327(2) -0.2509(12) 0.584(2) 0.065 Uiso 1 1 d . U . . .
N2 N 0.4968(2) -0.07428(11) 0.8761(2) 0.0738(6) Uani 1 1 d . . . . .
C1 C 0.3910(2) -0.09369(11) 0.6073(2) 0.0566(5) Uani 1 1 d . . . . .
C2 C 0.3951(2) -0.05737(12) 0.7336(2) 0.0602(6) Uani 1 1 d . . . . .
C3 C 0.3069(2) -0.00449(13) 0.7317(3) 0.0726(7) Uani 1 1 d . . . . .
H3 H 0.3105 0.0177 0.8183 0.087 Uiso 1 1 calc R U . . .
C4 C 0.2140(2) 0.01475(14) 0.6000(3) 0.0782(7) Uani 1 1 d . . . . .
C5 C 0.2091(2) -0.01773(15) 0.4723(3) 0.0822(8) Uani 1 1 d . . . . .
H5 H 0.1464 -0.0034 0.3831 0.099 Uiso 1 1 calc R U . . .
C6 C 0.2971(2) -0.07179(13) 0.4755(2) 0.0702(6) Uani 1 1 d . . . . .
H6 H 0.2931 -0.0935 0.3884 0.084 Uiso 1 1 calc R U . . .
C7 C 0.4831(2) -0.18703(12) 0.5005(2) 0.0592(6) Uani 1 1 d . U . . .
C8 C 0.5246(3) -0.13728(17) 0.3998(3) 0.0897(8) Uani 1 1 d D U . . .
H8A H 0.4610 -0.1311 0.3012 0.108 Uiso 0.823(16) 1 calc R U P A 1
H8B H 0.5604 -0.0881 0.4419 0.108 Uiso 0.823(16) 1 calc R U P A 1
H8C H 0.4828 -0.1502 0.2967 0.108 Uiso 0.177(16) 1 calc R U P A 2
H8D H 0.5206 -0.0825 0.4150 0.108 Uiso 0.177(16) 1 calc R U P A 2
C9 C 0.6214(6) -0.1990(3) 0.4136(6) 0.1094(18) Uani 0.823(16) 1 d D U P A 1
H9A H 0.5954 -0.2343 0.3313 0.131 Uiso 0.823(16) 1 calc R U P A 1
H9B H 0.7041 -0.1786 0.4344 0.131 Uiso 0.823(16) 1 calc R U P A 1
C9B C 0.6558(8) -0.1708(15) 0.474(4) 0.109(8) Uani 0.177(16) 1 d D U P A 2
H9B1 H 0.6876 -0.1921 0.4056 0.131 Uiso 0.177(16) 1 calc R U P A 2
H9B2 H 0.7159 -0.1358 0.5420 0.131 Uiso 0.177(16) 1 calc R U P A 2
C10 C 0.6068(2) -0.23130(16) 0.5480(3) 0.0789(7) Uani 1 1 d D U . . .
H10A H 0.6705 -0.2141 0.6405 0.095 Uiso 0.823(16) 1 calc R U P A 1
H10B H 0.5972 -0.2867 0.5465 0.095 Uiso 0.823(16) 1 calc R U P A 1
H10C H 0.6531 -0.2338 0.6535 0.095 Uiso 0.177(16) 1 calc R U P A 2
H10D H 0.5980 -0.2819 0.5043 0.095 Uiso 0.177(16) 1 calc R U P A 2
C11 C 0.3693(2) -0.23760(12) 0.4200(2) 0.0530(5) Uani 1 1 d . . . . .
C12 C 0.1886(2) -0.30476(13) 0.4256(2) 0.0648(6) Uani 1 1 d . . . . .
H12 H 0.1858 -0.3253 0.3328 0.078 Uiso 1 1 calc R U . . .
C13 C 0.1859(3) -0.3717(2) 0.5189(4) 0.1265(13) Uani 1 1 d . . . . .
H13A H 0.1930 -0.3535 0.6140 0.152 Uiso 1 1 calc R U . . .
H13B H 0.2561 -0.4054 0.5339 0.152 Uiso 1 1 calc R U . . .
C14 C 0.0641(5) -0.4154(3) 0.4437(7) 0.190(2) Uani 1 1 d . . . . .
H14A H 0.0603 -0.4363 0.3518 0.228 Uiso 1 1 calc R U . . .
H14B H 0.0619 -0.4581 0.5053 0.228 Uiso 1 1 calc R U . . .
C15 C -0.0459(5) -0.3654(4) 0.4148(7) 0.181(2) Uani 1 1 d . . . . .
H15A H -0.0455 -0.3473 0.5071 0.217 Uiso 1 1 calc R U . . .
H15B H -0.1219 -0.3947 0.3648 0.217 Uiso 1 1 calc R U . . .
C16 C -0.0435(3) -0.2975(3) 0.3216(6) 0.1607(19) Uani 1 1 d . . . . .
H16A H -0.1128 -0.2636 0.3097 0.193 Uiso 1 1 calc R U . . .
H16B H -0.0540 -0.3155 0.2252 0.193 Uiso 1 1 calc R U . . .
C17 C 0.0784(3) -0.2533(2) 0.3904(4) 0.1136(11) Uani 1 1 d . . . . .
H17A H 0.0806 -0.2135 0.3232 0.136 Uiso 1 1 calc R U . . .
H17B H 0.0827 -0.2285 0.4795 0.136 Uiso 1 1 calc R U . . .

loop_
_atom_site_aniso_label
_atom_site_aniso_U_11
_atom_site_aniso_U_22
_atom_site_aniso_U_33
_atom_site_aniso_U_23
_atom_site_aniso_U_13
_atom_site_aniso_U_12
Cl1 0.0781(6) 0.0752(5) 0.2080(10) -0.0035(5) 0.0575(6) 0.0091(4)
O1 0.0649(9) 0.0552(9) 0.0527(8) -0.0098(6) 0.0190(7) -0.0045(7)
O2 0.1036(13) 0.0944(12) 0.0449(8) -0.0150(7) 0.0395(8) -0.0265(10)
O3 0.0750(13) 0.1286(18) 0.0860(13) -0.0363(11) 0.0089(10) -0.0032(12)
O4 0.1463(19) 0.0708(12) 0.0679(11) -0.0131(8) 0.0396(12) -0.0118(11)
N1 0.0621(11) 0.0620(11) 0.0414(8) -0.0072(7) 0.0235(8) -0.0168(8)
N2 0.0934(17) 0.0531(11) 0.0659(12) -0.0207(9) 0.0228(11) -0.0076(11)
C1 0.0585(12) 0.0454(11) 0.0635(12) -0.0036(9) 0.0221(10) -0.0102(10)
C2 0.0656(14) 0.0481(12) 0.0628(12) -0.0105(9) 0.0217(10) -0.0128(11)
C3 0.0738(16) 0.0541(14) 0.0945(17) -0.0133(12) 0.0386(14) -0.0105(12)
C4 0.0626(15) 0.0526(14) 0.118(2) -0.0040(14) 0.0347(15) -0.0067(12)
C5 0.0667(16) 0.0628(16) 0.0955(18) 0.0092(13) 0.0101(13) -0.0047(13)
C6 0.0733(15) 0.0619(14) 0.0619(13) -0.0010(10) 0.0132(11) -0.0072(12)
C7 0.0665(13) 0.0600(13) 0.0578(11) -0.0086(9) 0.0321(10) -0.0146(10)
C8 0.105(2) 0.0907(19) 0.0916(18) -0.0064(14) 0.0588(16) -0.0397(16)
C9 0.098(3) 0.131(4) 0.131(4) -0.037(3) 0.080(3) -0.044(3)
C9B 0.086(9) 0.142(17) 0.110(16) -0.004(12) 0.051(10) -0.039(10)
C10 0.0628(15) 0.0832(17) 0.0961(18) -0.0230(13) 0.0376(13) -0.0109(13)
C11 0.0645(12) 0.0565(12) 0.0425(10) -0.0019(8) 0.0263(9) -0.0056(10)
C12 0.0649(14) 0.0691(14) 0.0610(12) -0.0112(10) 0.0260(10) -0.0204(11)
C13 0.094(2) 0.096(2) 0.173(3) 0.035(2) 0.037(2) -0.0386(19)
C14 0.121(4) 0.132(4) 0.291(7) 0.033(4) 0.056(4) -0.068(3)
C15 0.108(3) 0.204(6) 0.248(6) -0.051(5) 0.088(4) -0.090(4)
C16 0.065(2) 0.151(4) 0.225(5) -0.033(4) 0.016(3) -0.025(2)
C17 0.0636(18) 0.100(2) 0.152(3) -0.011(2) 0.0170(18) -0.0122(16)

loop_
_atom_type_symbol
_atom_type_description
_atom_type_scat_dispersion_real
_atom_type_scat_dispersion_imag
_atom_type_scat_source
C C 0.0033 0.0016 'International Tables Vol C Tables 4.2.6.8 and 6.1.1.4'
H H 0.0000 0.0000 'International Tables Vol C Tables 4.2.6.8 and 6.1.1.4'
Cl Cl 0.1484 0.1585 'International Tables Vol C Tables 4.2.6.8 and 6.1.1.4'
N N 0.0061 0.0033 'International Tables Vol C Tables 4.2.6.8 and 6.1.1.4'
O O 0.0106 0.0060 'International Tables Vol C Tables 4.2.6.8 and 6.1.1.4'

loop_
_geom_angle_atom_site_label_1
_geom_angle_atom_site_label_2
_geom_angle_atom_site_label_3
_geom_angle
C1 O1 C7 120.39(16)
C11 N1 C12 122.77(17)
C11 N1 H1N 120.6(15)
C12 N1 H1N 116.6(15)
O3 N2 O4 124.0(2)
O3 N2 C2 118.6(2)
O4 N2 C2 117.4(2)
O1 C1 C6 125.88(19)
O1 C1 C2 116.77(19)
C6 C1 C2 117.3(2)
C3 C2 C1 122.6(2)
C3 C2 N2 117.2(2)
C1 C2 N2 120.2(2)
C4 C3 C2 118.6(2)
C4 C3 H3 120.7
C2 C3 H3 120.7
C3 C4 C5 120.6(2)
C3 C4 Cl1 119.4(2)
C5 C4 Cl1 119.9(2)
C4 C5 C6 120.4(2)
C4 C5 H5 119.8
C6 C5 H5 119.8
C1 C6 C5 120.5(2)
C1 C6 H6 119.8
C5 C6 H6 119.8
O1 C7 C11 112.30(16)
O1 C7 C10 109.52(18)
C11 C7 C10 112.69(18)
O1 C7 C8 116.64(18)
C11 C7 C8 114.67(18)
C10 C7 C8 88.75(19)
C9B C8 C7 89.4(4)
C9 C8 C7 87.9(2)
C9 C8 H8A 114.0
C7 C8 H8A 114.0
C9 C8 H8B 114.0
C7 C8 H8B 114.0
H8A C8 H8B 111.2
C9B C8 H8C 113.7
C7 C8 H8C 113.7
C9B C8 H8D 113.7
C7 C8 H8D 113.7
H8C C8 H8D 111.0
C10 C9 C8 89.8(2)
C10 C9 H9A 113.7
C8 C9 H9A 113.7
C10 C9 H9B 113.7
C8 C9 H9B 113.7
H9A C9 H9B 110.9
C10 C9B C8 89.8(2)
C10 C9B H9B1 113.7
C8 C9B H9B1 113.7
C10 C9B H9B2 113.7
C8 C9B H9B2 113.7
H9B1 C9B H9B2 110.9
C9 C10 C7 88.2(2)
C9B C10 C7 89.7(4)
C9 C10 H10A 113.9
C7 C10 H10A 113.9
C9 C10 H10B 113.9
C7 C10 H10B 113.9
H10A C10 H10B 111.2
C9B C10 H10C 113.7
C7 C10 H10C 113.7
C9B C10 H10D 113.7
C7 C10 H10D 113.7
H10C C10 H10D 110.9
O2 C11 N1 122.76(19)
O2 C11 C7 119.36(17)
N1 C11 C7 117.83(16)
N1 C12 C17 110.5(2)
N1 C12 C13 111.2(2)
C17 C12 C13 112.4(3)
N1 C12 H12 107.5
C17 C12 H12 107.5
C13 C12 H12 107.5
C12 C13 C14 109.5(3)
C12 C13 H13A 109.8
C14 C13 H13A 109.8
C12 C13 H13B 109.8
C14 C13 H13B 109.8
H13A C13 H13B 108.2
C15 C14 C13 111.6(4)
C15 C14 H14A 109.3
C13 C14 H14A 109.3
C15 C14 H14B 109.3
C13 C14 H14B 109.3
H14A C14 H14B 108.0
C14 C15 C16 110.5(4)
C14 C15 H15A 109.6
C16 C15 H15A 109.6
C14 C15 H15B 109.6
C16 C15 H15B 109.6
H15A C15 H15B 108.1
C15 C16 C17 111.4(4)
C15 C16 H16A 109.3
C17 C16 H16A 109.3
C15 C16 H16B 109.3
C17 C16 H16B 109.3
H16A C16 H16B 108.0
C12 C17 C16 111.5(3)
C12 C17 H17A 109.3
C16 C17 H17A 109.3
C12 C17 H17B 109.3
C16 C17 H17B 109.3
H17A C17 H17B 108.0

loop_
_geom_bond_atom_site_label_1
_geom_bond_atom_site_label_2
_geom_bond_distance
Cl1 C4 1.736(3)
O1 C1 1.351(3)
O1 C7 1.436(2)
O2 C11 1.225(2)
O3 N2 1.205(3)
O4 N2 1.222(3)
N1 C11 1.322(2)
N1 C12 1.451(3)
N1 H1N 0.85(2)
N2 C2 1.468(3)
C1 C6 1.383(3)
C1 C2 1.392(3)
C2 C3 1.376(3)
C3 C4 1.366(4)
C3 H3 0.9300
C4 C5 1.372(4)
C5 C6 1.385(4)
C5 H5 0.9300
C6 H6 0.9300
C7 C11 1.525(3)
C7 C10 1.535(3)
C7 C8 1.544(3)
C8 C9B 1.525(3)
C8 C9 1.525(3)
C8 H8A 0.9700
C8 H8B 0.9700
C8 H8C 0.9700
C8 H8D 0.9700
C9 C10 1.525(3)
C9 H9A 0.9700
C9 H9B 0.9700
C9B C10 1.525(3)
C9B H9B1 0.9700
C9B H9B2 0.9700
C10 H10A 0.9700
C10 H10B 0.9700
C10 H10C 0.9700
C10 H10D 0.9700
C12 C17 1.490(4)
C12 C13 1.498(4)
C12 H12 0.9800
C13 C14 1.519(5)
C13 H13A 0.9700
C13 H13B 0.9700
C14 C15 1.481(7)
C14 H14A 0.9700
C14 H14B 0.9700
C15 C16 1.509(7)
C15 H15A 0.9700
C15 H15B 0.9700
C16 C17 1.519(5)
C16 H16A 0.9700
C16 H16B 0.9700
C17 H17A 0.9700
C17 H17B 0.9700

loop_
_geom_torsion_atom_site_label_1
_geom_torsion_atom_site_label_2
_geom_torsion_atom_site_label_3
_geom_torsion_atom_site_label_4
_geom_torsion
C7 O1 C1 C6 6.0(3)
C7 O1 C1 C2 -176.76(17)
O1 C1 C2 C3 -174.22(19)
C6 C1 C2 C3 3.3(3)
O1 C1 C2 N2 6.3(3)
C6 C1 C2 N2 -176.2(2)
O3 N2 C2 C3 -133.9(2)
O4 N2 C2 C3 44.3(3)
O3 N2 C2 C1 45.6(3)
O4 N2 C2 C1 -136.2(2)
C1 C2 C3 C4 -2.1(3)
N2 C2 C3 C4 177.4(2)
C2 C3 C4 C5 -0.3(4)
C2 C3 C4 Cl1 -179.55(17)
C3 C4 C5 C6 1.3(4)
Cl1 C4 C5 C6 -179.43(18)
O1 C1 C6 C5 175.1(2)
C2 C1 C6 C5 -2.2(3)
C4 C5 C6 C1 0.0(4)
C1 O1 C7 C11 -68.8(2)
C1 O1 C7 C10 165.24(17)
C1 O1 C7 C8 66.5(3)
O1 C7 C8 C9B 99.9(16)
C11 C7 C8 C9B -125.8(16)
C10 C7 C8 C9B -11.3(16)
O1 C7 C8 C9 128.5(4)
C11 C7 C8 C9 -97.2(4)
C10 C7 C8 C9 17.2(3)
C9B C8 C9 C10 75.3(7)
C7 C8 C9 C10 -17.4(3)
C9 C8 C9B C10 -75.2(7)
C7 C8 C9B C10 11.4(16)
C8 C9 C10 C9B -75.2(7)
C8 C9 C10 C7 17.5(3)
C8 C9B C10 C9 75.3(7)
C8 C9B C10 C7 -11.5(16)
O1 C7 C10 C9 -135.2(3)
C11 C7 C10 C9 99.1(3)
C8 C7 C10 C9 -17.3(3)
O1 C7 C10 C9B -106.6(16)
C11 C7 C10 C9B 127.7(16)
C8 C7 C10 C9B 11.3(16)
C12 N1 C11 O2 -7.3(3)
C12 N1 C11 C7 175.00(19)
O1 C7 C11 O2 160.27(19)
C10 C7 C11 O2 -75.5(3)
C8 C7 C11 O2 24.1(3)
O1 C7 C11 N1 -22.0(3)
C10 C7 C11 N1 102.3(2)
C8 C7 C11 N1 -158.1(2)
C11 N1 C12 C17 -99.4(3)
C11 N1 C12 C13 135.1(3)
N1 C12 C13 C14 -179.8(3)
C17 C12 C13 C14 55.7(4)
C12 C13 C14 C15 -57.8(6)
C13 C14 C15 C16 57.8(6)
C14 C15 C16 C17 -55.0(6)
N1 C12 C17 C16 -179.0(3)
C13 C12 C17 C16 -54.1(4)
C15 C16 C17 C12 53.0(5)
